data_4069064
loop_
_publ_author_name
'Xi, Bin'
'Xu, Guo-Lin'
'Fanwick, Phillip E.'
'Ren, Tong'

_publ_section_title
;
 Diruthenium Complexes of Axial Ferrocenyl&#x2212;Polyynyl Ligands: The
 Cases of C6Fc and C8Fc
;
_journal_issue 7
_journal_name_full Organometallics
_journal_page_first 2338
_journal_paper_doi 10.1021/om801227q
_journal_volume 28
_journal_year 2009
_chemical_formula_moiety 'C72 H62 Fe2 N8 Ru2,0.79(C6 H4 Cl2)'
_chemical_formula_sum 'C38.37 H32.58 Cl0.79 Fe N4 Ru'
_chemical_formula_weight 734.66
_space_group_IT_number 2
_symmetry_cell_setting triclinic
_symmetry_space_group_name_Hall '-P 1'
_symmetry_space_group_name_H-M 'P -1'
_atom_type_scat_source 'International Tables for Crystallography (Vol C)'
_cell_angle_alpha 70.969(9)
_cell_angle_beta 80.291(5)
_cell_angle_gamma 78.288(3)
_cell_formula_units_Z 4
_cell_length_a 11.0311(7)
_cell_length_b 18.9355(16)
_cell_length_c 21.081(2)
_cell_measurement_reflns_used 30456
_cell_measurement_temperature 150
_cell_measurement_theta_max 19
_cell_measurement_theta_min 2
_cell_volume 4051.0(6)
_computing_cell_refinement 'DENZO/SCALEPACK (Otwinowski & Minor, 1996)'
_computing_data_collection 'Collect (Nonius, 1998)'
_computing_data_reduction 'DENZO/SCALEPACK (Otwinowski & Minor, 1996)'
_computing_molecular_graphics
;
    ORTEP (Johnson, 1976)
    PLATON (Spek, 1997)
;
_computing_publication_material 'SHELX97(Sheldrick, 2008) and local programs'
_computing_structure_refinement 'SHELX97 (Sheldrick, 2008)'
_computing_structure_solution
;
 Direct methods (SIR2004, Burla et al., 2005)
;
_diffrn_ambient_temperature 150
_diffrn_measured_fraction_theta_full 0.9841
_diffrn_measured_fraction_theta_max 0.9682
_diffrn_measurement_device_type Nonius_KappaCCD
_diffrn_measurement_method \w
_diffrn_radiation_monochromator 'graphite 002'
_diffrn_radiation_type MO-K\a
_diffrn_radiation_wavelength 0.71073
_diffrn_reflns_av_R_equivalents 0.190
_diffrn_reflns_limit_h_max 10
_diffrn_reflns_limit_h_min 0
_diffrn_reflns_limit_k_max 18
_diffrn_reflns_limit_k_min -17
_diffrn_reflns_limit_l_max 20
_diffrn_reflns_limit_l_min -19
_diffrn_reflns_number 30456
_diffrn_reflns_theta_full 22.2
_diffrn_reflns_theta_max 20.00
_diffrn_reflns_theta_min 2.06
_diffrn_standards_number 0
_exptl_absorpt_coefficient_mu 0.802
_exptl_absorpt_correction_T_max 0.9700
_exptl_absorpt_correction_T_min 0.7954
_exptl_absorpt_correction_type multi-scan
_exptl_absorpt_process_details 'SCALEPACK (Otwinowski & Minor, 1997)'
_exptl_crystal_colour_modifier dark
_exptl_crystal_colour_primary violet
_exptl_crystal_density_diffrn 1.204
_exptl_crystal_density_method 'not measured'
_exptl_crystal_description plate
_exptl_crystal_F_000 1504
_exptl_crystal_size_max 0.20
_exptl_crystal_size_mid 0.20
_exptl_crystal_size_min 0.04
_platon_squeeze_details '                                                                       '
_refine_diff_density_max 0.99
_refine_diff_density_min -0.73
_refine_ls_d_res_high 1.04
_refine_ls_extinction_coef 0.20E-02
_refine_ls_extinction_method 'SHELXL97 (Sheldrick 2008)'
_refine_ls_goodness_of_fit_ref 1.030
_refine_ls_hydrogen_treatment constr
_refine_ls_matrix_type full
_refine_ls_number_parameters 787
_refine_ls_number_reflns 7511
_refine_ls_number_restraints 6
_refine_ls_R_factor_all 0.152
_refine_ls_R_factor_gt 0.089
_refine_ls_shift/su_max 0.000
_refine_ls_structure_factor_coef Fsqd
_refine_ls_weighting_details '1/[\s^2^(Fo^2^)+(0.1153P)^2^+0.0000P] where P=(Fo^2^+2Fc^2^)/3  '
_refine_ls_weighting_scheme calc
_refine_ls_wR_factor_gt 0.211
_refine_ls_wR_factor_ref 0.236
_reflns_number_gt 3878
_reflns_number_total 7511
_reflns_threshold_expression >2.0\s(I)
_cod_data_source_file om801227q_si_002.cif
_cod_data_source_block XB05
_cod_depositor_comments
;
The following automatic conversions were performed:

'_refine_ls_weighting_scheme' value 'calc ' changed to 'calc'
according to /home/saulius/struct/CIF-dictionaries/cif_core.dic
dictionary named 'cif_core.dic' version 2.4.2 from 2011-04-26.

Automatic conversion script
Id: cif_fix_values 1715 2011-07-08 13:25:40Z adriana 

The following automatic conversions were performed:

data name '_exptl_absorpt__process_details' was replaced with
'_exptl_absorpt_process_details' as specified in the replacement file
'data/replacement-values/replacement_tags.lst'.

Automatic conversion script
Id: cif_correct_tags 9268 2022-04-12 08:56:07Z antanas 
;
_cod_original_cell_volume 4051.1(6)
_cod_original_formula_sum 'C38.37 H32.58 Cl0.79 Fe1 N4 Ru1'
_cod_database_code 4069064

loop_
_symmetry_equiv_pos_as_xyz
'x, y, z'
'-x, -y, -z'

loop_
_atom_site_label
_atom_site_fract_x
_atom_site_fract_y
_atom_site_fract_z
_atom_site_U_iso_or_equiv
_atom_site_adp_type
_atom_site_occupancy
_atom_site_symmetry_multiplicity
_atom_site_calc_flag
_atom_site_refinement_flags
Ru1 1.44968(12) 0.28197(7) 0.44541(6) 0.0576(5) Uani 1 1 d .
Ru2 1.25464(12) 0.32203(7) 0.39113(6) 0.0559(5) Uani 1 1 d .
Fe1 2.4947(3) 0.04584(17) 0.78076(14) 0.0939(10) Uani 1 1 d .
Fe2 0.2316(3) 0.4863(2) 0.05214(17) 0.1337(14) Uani 1 1 d .
Cl1 0.0372(7) 0.0536(4) 0.1477(4) 0.124(3) Uani 0.790(10) 1 d P
Cl2 -0.0052(7) 0.2290(5) 0.0775(3) 0.132(3) Uani 0.790(10) 1 d P
N1 1.5523(12) 0.2741(6) 0.3604(6) 0.055(3) Uani 1 1 d .
N2 1.3664(13) 0.2739(7) 0.3216(6) 0.060(4) Uani 1 1 d .
N3 1.4042(13) 0.1763(7) 0.4632(6) 0.059(4) Uani 1 1 d .
N4 1.1994(12) 0.2222(7) 0.4382(6) 0.050(3) Uani 1 1 d .
N5 1.4735(12) 0.3901(7) 0.4271(6) 0.061(4) Uani 1 1 d .
N6 1.3314(11) 0.4211(6) 0.3487(6) 0.055(3) Uani 1 1 d .
N7 1.3244(12) 0.2911(7) 0.5290(6) 0.050(3) Uani 1 1 d .
N8 1.1654(12) 0.3647(6) 0.4664(6) 0.055(4) Uani 1 1 d .
C1 1.5755(15) 0.2391(8) 0.5035(7) 0.050(4) Uani 1 1 d .
C2 1.6637(16) 0.2174(8) 0.5360(7) 0.055(4) Uani 1 1 d .
C3 1.7742(17) 0.1914(9) 0.5746(8) 0.063(5) Uani 1 1 d .
C4 1.8585(17) 0.1674(9) 0.6078(8) 0.063(5) Uani 1 1 d .
C5 1.9450(17) 0.1449(9) 0.6479(9) 0.064(5) Uani 1 1 d .
C6 2.0379(19) 0.1281(10) 0.6797(10) 0.081(6) Uani 1 1 d .
C7 2.1358(19) 0.1097(10) 0.7185(11) 0.089(6) Uani 1 1 d .
C8 2.2155(19) 0.0962(11) 0.7529(9) 0.095(7) Uani 1 1 d .
C9 1.1262(16) 0.3643(9) 0.3293(8) 0.057(5) Uani 1 1 d .
C10 1.0350(18) 0.3882(9) 0.2956(8) 0.062(5) Uani 1 1 d .
C11 0.9354(17) 0.4134(9) 0.2611(8) 0.063(5) Uani 1 1 d .
C12 0.8463(17) 0.4345(11) 0.2328(9) 0.074(6) Uani 1 1 d .
C13 0.7442(19) 0.4525(10) 0.2041(9) 0.078(6) Uani 1 1 d .
C14 0.6437(19) 0.4723(10) 0.1764(8) 0.078(6) Uani 1 1 d .
C15 0.5375(18) 0.4936(13) 0.1426(9) 0.108(8) Uani 1 1 d .
C16 0.4486(19) 0.5120(15) 0.1141(9) 0.127(9) Uani 1 1 d .
C1A 1.6856(15) 0.2782(9) 0.3468(8) 0.075(5) Uani 1 1 d .
C2A 1.3048(14) 0.2494(9) 0.2774(7) 0.065(5) Uani 1 1 d .
C31 2.309(2) 0.0930(11) 0.7919(9) 0.083(6) Uani 1 1 d .
C32 2.386(2) 0.1476(12) 0.7822(11) 0.108(7) Uani 1 1 d .
C33 2.463(2) 0.1200(16) 0.8357(13) 0.119(8) Uani 1 1 d .
C34 2.443(3) 0.0480(17) 0.8766(12) 0.133(9) Uani 1 1 d .
C35 2.342(2) 0.0305(15) 0.8519(11) 0.122(8) Uani 1 1 d .
C36 2.5849(19) 0.0576(14) 0.6902(11) 0.103(7) Uani 1 1 d .
C37 2.674(2) 0.0473(16) 0.7370(14) 0.131(9) Uani 1 1 d .
C38 2.657(2) -0.0257(19) 0.7867(15) 0.148(10) Uani 1 1 d .
C39 2.562(3) -0.0513(12) 0.7635(12) 0.111(7) Uani 1 1 d .
C3A 1.4995(13) 0.1089(8) 0.4786(7) 0.060(4) Uani 1 1 d .
C41 0.340(3) 0.5445(15) 0.0772(13) 0.145(9) Uiso 1 1 d .
C42 0.208(2) 0.5631(13) 0.0946(13) 0.108(9) Uiso 1 1 d .
C43 0.171(3) 0.5816(12) 0.0573(9) 0.112(9) Uani 1 1 d .
C44 0.213(2) 0.5941(14) -0.0100(13) 0.154(11) Uani 1 1 d .
C45 0.340(2) 0.5658(13) 0.0025(8) 0.125(8) Uani 1 1 d .
C46 0.300(3) 0.377(2) 0.0923(15) 0.228(19) Uani 1 1 d U
C47 0.172(3) 0.3940(18) 0.1153(13) 0.188(14) Uani 1 1 d .
C48 0.103(3) 0.4240(17) 0.0551(17) 0.170(12) Uani 1 1 d .
C49 0.189(4) 0.429(2) -0.0039(15) 0.205(17) Uani 1 1 d .
C4A 1.0649(15) 0.2145(9) 0.4529(8) 0.075(5) Uani 1 1 d .
C5A 1.5452(15) 0.4130(9) 0.4644(7) 0.071(5) Uani 1 1 d .
C6A 1.2916(16) 0.4758(9) 0.2860(7) 0.081(6) Uani 1 1 d .
C7A 1.3497(14) 0.2471(9) 0.5957(6) 0.065(5) Uani 1 1 d .
C8A 1.0498(15) 0.4219(9) 0.4609(8) 0.082(6) Uani 1 1 d .
C120 1.4896(18) 0.2632(9) 0.3151(8) 0.061(5) Uani 1 1 d .
C121 1.5663(17) 0.2349(12) 0.2590(10) 0.080(5) Uani 1 1 d .
C122 1.5733(16) 0.2778(11) 0.1925(9) 0.080(6) Uani 1 1 d .
C123 1.6492(18) 0.2495(13) 0.1430(10) 0.086(6) Uani 1 1 d .
C124 1.7092(18) 0.1769(15) 0.1597(11) 0.099(7) Uani 1 1 d .
C125 1.6990(19) 0.1301(13) 0.2256(13) 0.106(7) Uani 1 1 d .
C126 1.6312(16) 0.1606(12) 0.2765(9) 0.073(5) Uani 1 1 d .
C310 2.5148(19) 0.0008(14) 0.7039(11) 0.099(6) Uani 1 1 d .
C340 1.2875(18) 0.1642(10) 0.4623(7) 0.059(5) Uani 1 1 d .
C341 1.2499(14) 0.0885(10) 0.4858(10) 0.061(4) Uani 1 1 d .
C342 1.2340(14) 0.0494(11) 0.4428(9) 0.064(5) Uani 1 1 d .
C343 1.1959(16) -0.0170(12) 0.4613(11) 0.076(5) Uani 1 1 d .
C344 1.1707(16) -0.0507(10) 0.5282(14) 0.077(6) Uani 1 1 d .
C345 1.1871(16) -0.0216(13) 0.5741(10) 0.089(6) Uani 1 1 d .
C346 1.2305(14) 0.0527(11) 0.5559(10) 0.069(5) Uani 1 1 d .
C410 0.311(3) 0.3912(13) 0.0218(15) 0.140(9) Uani 1 1 d .
C560 1.4104(14) 0.4417(9) 0.3778(7) 0.046(4) Uani 1 1 d .
C561 1.4241(17) 0.5234(10) 0.3596(8) 0.056(4) Uani 1 1 d .
C562 1.5223(17) 0.5522(12) 0.3217(8) 0.072(5) Uani 1 1 d .
C563 1.519(2) 0.6311(14) 0.3057(9) 0.089(6) Uani 1 1 d .
C564 1.426(2) 0.6784(12) 0.3286(11) 0.087(7) Uani 1 1 d .
C565 1.329(2) 0.6471(11) 0.3667(11) 0.102(8) Uani 1 1 d .
C566 1.3279(18) 0.5714(10) 0.3824(8) 0.072(5) Uani 1 1 d .
C780 1.2135(18) 0.3365(10) 0.5248(8) 0.063(5) Uani 1 1 d .
C781 1.1498(16) 0.3628(10) 0.5820(8) 0.061(5) Uani 1 1 d .
C782 1.0449(18) 0.3329(10) 0.6192(10) 0.076(5) Uani 1 1 d .
C783 0.9917(17) 0.3555(12) 0.6806(10) 0.096(7) Uani 1 1 d .
C784 1.045(2) 0.4088(11) 0.6968(10) 0.084(6) Uani 1 1 d .
C785 1.144(2) 0.4351(11) 0.6599(10) 0.077(5) Uani 1 1 d .
C786 1.1941(16) 0.4129(10) 0.6027(10) 0.075(5) Uani 1 1 d .
C911 0.0221(14) 0.1124(9) 0.1938(7) 0.088(7) Uiso 0.790(10) 1 d PG
C912 0.0063(14) 0.1901(9) 0.1623(5) 0.088(7) Uiso 0.790(10) 1 d PG
C913 -0.0025(14) 0.2393(6) 0.2001(7) 0.097(8) Uiso 0.790(10) 1 d PG
C914 0.0046(13) 0.2109(7) 0.2692(7) 0.118(9) Uiso 0.790(10) 1 d PG
C915 0.0205(11) 0.1332(7) 0.3007(5) 0.034(4) Uiso 0.790(10) 1 d PG
C916 0.0292(13) 0.0840(6) 0.2630(7) 0.114(9) Uiso 0.790(10) 1 d PG
H1A 1.7321 0.2313 0.3738 0.113 Uiso 1 1 calc R
H1B 1.7014 0.3212 0.3587 0.113 Uiso 1 1 calc R
H1C 1.7127 0.2850 0.2987 0.113 Uiso 1 1 calc R
H2A 1.3678 0.2298 0.2460 0.097 Uiso 1 1 calc R
H2B 1.2487 0.2925 0.2519 0.097 Uiso 1 1 calc R
H2C 1.2568 0.2095 0.3050 0.097 Uiso 1 1 calc R
H32 2.3856 0.1941 0.7468 0.130 Uiso 1 1 calc R
H33 2.5206 0.1473 0.8425 0.142 Uiso 1 1 calc R
H34 2.4878 0.0166 0.9134 0.159 Uiso 1 1 calc R
H35 2.3039 -0.0135 0.8711 0.147 Uiso 1 1 calc R
H36 2.5754 0.1013 0.6520 0.123 Uiso 1 1 calc R
H37 2.7296 0.0801 0.7357 0.157 Uiso 1 1 calc R
H38 2.6993 -0.0509 0.8257 0.177 Uiso 1 1 calc R
H39 2.5344 -0.0985 0.7859 0.133 Uiso 1 1 calc R
H3A 1.4988 0.0870 0.5276 0.090 Uiso 1 1 calc R
H3B 1.5816 0.1229 0.4588 0.090 Uiso 1 1 calc R
H3C 1.4821 0.0717 0.4595 0.090 Uiso 1 1 calc R
H42 0.1675 0.5566 0.1392 0.130 Uiso 1 1 calc R
H43 0.0833 0.5959 0.0654 0.134 Uiso 1 1 calc R
H44 0.1729 0.6140 -0.0500 0.185 Uiso 1 1 calc R
H45 0.4103 0.5615 -0.0300 0.150 Uiso 1 1 calc R
H46 0.3666 0.3584 0.1197 0.274 Uiso 1 1 calc R
H47 0.1375 0.3877 0.1609 0.226 Uiso 1 1 calc R
H48 0.0148 0.4374 0.0559 0.204 Uiso 1 1 calc R
H49 0.1722 0.4522 -0.0495 0.245 Uiso 1 1 calc R
H4A 1.0317 0.2203 0.4109 0.112 Uiso 1 1 calc R
H4B 1.0191 0.2537 0.4728 0.112 Uiso 1 1 calc R
H4C 1.0556 0.1644 0.4847 0.112 Uiso 1 1 calc R
H5A 1.5311 0.4684 0.4523 0.107 Uiso 1 1 calc R
H5B 1.6337 0.3949 0.4540 0.107 Uiso 1 1 calc R
H5C 1.5204 0.3917 0.5128 0.107 Uiso 1 1 calc R
H6A 1.2181 0.5108 0.2963 0.121 Uiso 1 1 calc R
H6B 1.2708 0.4490 0.2575 0.121 Uiso 1 1 calc R
H6C 1.3591 0.5043 0.2620 0.121 Uiso 1 1 calc R
H7A 1.3925 0.2749 0.6146 0.098 Uiso 1 1 calc R
H7B 1.4029 0.1992 0.5945 0.098 Uiso 1 1 calc R
H7C 1.2713 0.2367 0.6239 0.098 Uiso 1 1 calc R
H8A 1.0012 0.4145 0.5053 0.123 Uiso 1 1 calc R
H8B 1.0001 0.4161 0.4291 0.123 Uiso 1 1 calc R
H8C 1.0721 0.4728 0.4447 0.123 Uiso 1 1 calc R
H122 1.5262 0.3272 0.1798 0.096 Uiso 1 1 calc R
H123 1.6588 0.2811 0.0977 0.103 Uiso 1 1 calc R
H124 1.7590 0.1580 0.1256 0.119 Uiso 1 1 calc R
H125 1.7369 0.0785 0.2365 0.127 Uiso 1 1 calc R
H126 1.6294 0.1307 0.3225 0.088 Uiso 1 1 calc R
H310 2.4517 -0.0027 0.6800 0.118 Uiso 1 1 calc R
H342 1.2522 0.0727 0.3958 0.077 Uiso 1 1 calc R
H343 1.1866 -0.0400 0.4289 0.091 Uiso 1 1 calc R
H344 1.1399 -0.0975 0.5426 0.093 Uiso 1 1 calc R
H345 1.1707 -0.0488 0.6204 0.107 Uiso 1 1 calc R
H346 1.2439 0.0740 0.5886 0.083 Uiso 1 1 calc R
H410 0.3848 0.3786 -0.0054 0.168 Uiso 1 1 calc R
H562 1.5917 0.5210 0.3061 0.086 Uiso 1 1 calc R
H563 1.5868 0.6523 0.2768 0.107 Uiso 1 1 calc R
H564 1.4301 0.7307 0.3184 0.105 Uiso 1 1 calc R
H565 1.2598 0.6782 0.3828 0.122 Uiso 1 1 calc R
H566 1.2583 0.5509 0.4100 0.086 Uiso 1 1 calc R
H782 1.0088 0.2993 0.6057 0.091 Uiso 1 1 calc R
H783 0.9229 0.3344 0.7087 0.115 Uiso 1 1 calc R
H784 1.0080 0.4258 0.7345 0.101 Uiso 1 1 calc R
H785 1.1820 0.4690 0.6722 0.092 Uiso 1 1 calc R
H786 1.2639 0.4343 0.5763 0.090 Uiso 1 1 calc R
H913 -0.0134 0.2924 0.1786 0.116 Uiso 0.790(10) 1 calc PR
H914 -0.0014 0.2445 0.2950 0.141 Uiso 0.790(10) 1 calc PR
H915 0.0253 0.1138 0.3480 0.041 Uiso 0.790(10) 1 calc PR
H916 0.0401 0.0309 0.2845 0.137 Uiso 0.790(10) 1 calc PR

loop_
_atom_site_aniso_label
_atom_site_aniso_U_11
_atom_site_aniso_U_22
_atom_site_aniso_U_33
_atom_site_aniso_U_12
_atom_site_aniso_U_13
_atom_site_aniso_U_23
Ru1 0.0558(10) 0.0499(10) 0.0696(10) -0.0017(7) -0.0146(7) -0.0218(7)
Ru2 0.0536(10) 0.0500(10) 0.0659(9) -0.0003(7) -0.0133(7) -0.0215(7)
Fe1 0.080(2) 0.099(2) 0.104(2) -0.0130(18) -0.0202(17) -0.0285(18)
Fe2 0.104(3) 0.172(4) 0.117(3) -0.036(3) -0.024(2) -0.020(3)
Cl1 0.121(7) 0.112(6) 0.146(6) -0.004(5) -0.018(5) -0.058(5)
Cl2 0.116(6) 0.162(8) 0.102(5) -0.010(5) -0.002(4) -0.031(5)
N1 0.049(9) 0.045(9) 0.070(9) -0.010(7) -0.006(8) -0.017(7)
N2 0.051(10) 0.070(10) 0.064(9) -0.011(8) -0.014(7) -0.021(7)
N3 0.050(9) 0.053(10) 0.084(10) -0.013(8) -0.013(8) -0.029(7)
N4 0.038(8) 0.032(9) 0.079(9) -0.009(7) -0.005(7) -0.015(7)
N5 0.056(9) 0.060(10) 0.074(9) -0.016(8) -0.017(8) -0.019(8)
N6 0.056(9) 0.048(9) 0.053(8) -0.005(7) -0.009(7) -0.005(7)
N7 0.053(9) 0.048(9) 0.054(9) -0.007(7) -0.011(7) -0.019(7)
N8 0.090(11) 0.040(8) 0.054(8) -0.011(8) -0.009(8) -0.037(7)
C1 0.059(12) 0.057(12) 0.044(10) 0.000(9) -0.024(9) -0.024(8)
C2 0.084(14) 0.047(11) 0.043(10) -0.010(10) -0.019(10) -0.020(8)
C3 0.075(14) 0.038(11) 0.070(12) -0.023(10) 0.005(11) -0.006(9)
C4 0.055(13) 0.066(14) 0.061(12) -0.008(10) -0.023(10) -0.001(9)
C5 0.052(13) 0.046(12) 0.093(14) 0.004(10) -0.017(11) -0.023(10)
C6 0.076(16) 0.055(13) 0.096(15) -0.003(12) 0.019(13) -0.020(11)
C7 0.078(15) 0.071(15) 0.138(19) 0.006(12) -0.058(14) -0.045(13)
C8 0.082(16) 0.121(19) 0.080(14) 0.018(13) -0.033(12) -0.037(12)
C9 0.060(13) 0.053(12) 0.066(11) -0.027(10) 0.006(10) -0.022(9)
C10 0.072(15) 0.048(12) 0.063(12) -0.005(11) 0.002(11) -0.020(9)
C11 0.059(13) 0.061(13) 0.072(12) 0.002(10) -0.028(11) -0.020(9)
C12 0.038(12) 0.100(16) 0.100(14) 0.009(11) -0.024(11) -0.056(12)
C13 0.065(16) 0.080(15) 0.077(13) -0.003(13) 0.008(12) -0.017(11)
C14 0.087(17) 0.067(14) 0.067(13) 0.006(12) -0.011(12) -0.011(10)
C15 0.046(14) 0.17(2) 0.068(13) 0.012(14) -0.011(11) 0.001(13)
C16 0.055(15) 0.21(3) 0.078(14) -0.006(16) -0.027(12) 0.000(15)
C1A 0.075(14) 0.075(14) 0.082(12) -0.030(11) 0.012(10) -0.032(10)
C2A 0.054(11) 0.081(13) 0.074(11) -0.012(9) 0.009(9) -0.050(10)
C31 0.110(17) 0.054(13) 0.086(14) 0.007(12) -0.063(13) -0.010(11)
C32 0.087(16) 0.075(16) 0.17(2) 0.002(13) -0.065(16) -0.024(14)
C33 0.101(19) 0.13(2) 0.14(2) -0.011(18) -0.010(17) -0.067(18)
C34 0.15(3) 0.15(3) 0.112(19) -0.03(2) -0.001(18) -0.052(19)
C35 0.088(18) 0.18(3) 0.105(18) -0.016(17) -0.009(14) -0.062(19)
C36 0.038(13) 0.13(2) 0.120(17) -0.005(14) 0.010(13) -0.026(15)
C37 0.056(16) 0.13(2) 0.18(2) -0.011(15) -0.006(16) -0.007(19)
C38 0.08(2) 0.17(3) 0.18(3) 0.019(19) -0.023(19) -0.05(2)
C39 0.12(2) 0.078(17) 0.113(19) 0.020(16) -0.005(15) -0.018(14)
C3A 0.034(10) 0.047(11) 0.095(12) -0.005(9) 0.000(9) -0.022(9)
C43 0.18(3) 0.12(2) 0.015(11) -0.008(17) 0.035(14) -0.025(11)
C44 0.12(2) 0.17(3) 0.14(2) -0.006(18) -0.101(19) 0.037(18)
C45 0.16(2) 0.16(2) 0.038(11) -0.028(19) -0.010(13) -0.005(12)
C46 0.09(2) 0.34(4) 0.13(2) -0.03(2) -0.053(18) 0.13(2)
C47 0.10(2) 0.27(4) 0.12(2) -0.01(2) 0.009(19) 0.00(2)
C48 0.14(3) 0.20(3) 0.17(3) -0.06(2) -0.09(2) 0.00(2)
C49 0.17(3) 0.38(5) 0.10(2) -0.11(4) -0.01(2) -0.08(3)
C4A 0.071(14) 0.073(14) 0.087(12) -0.018(11) -0.002(10) -0.031(10)
C5A 0.083(13) 0.064(13) 0.079(12) -0.029(10) -0.018(10) -0.023(10)
C6A 0.103(15) 0.079(14) 0.044(10) 0.004(11) -0.022(10) 0.001(9)
C7A 0.084(13) 0.076(13) 0.034(9) -0.023(10) -0.006(8) -0.008(9)
C8A 0.077(13) 0.057(12) 0.103(13) 0.049(11) -0.043(11) -0.030(10)
C120 0.064(14) 0.046(12) 0.061(12) -0.007(10) 0.002(11) -0.008(9)
C121 0.059(13) 0.073(16) 0.096(17) -0.004(12) -0.017(12) -0.009(13)
C122 0.059(13) 0.086(15) 0.066(13) -0.005(11) 0.003(11) 0.005(12)
C123 0.060(14) 0.106(19) 0.089(15) -0.008(13) -0.010(12) -0.028(14)
C124 0.074(15) 0.13(2) 0.084(16) 0.007(15) -0.007(12) -0.028(15)
C125 0.097(18) 0.094(18) 0.13(2) -0.003(14) -0.014(15) -0.050(18)
C126 0.051(12) 0.092(17) 0.085(13) -0.013(11) -0.008(11) -0.036(13)
C310 0.065(15) 0.112(19) 0.118(18) -0.020(15) -0.005(13) -0.033(16)
C340 0.082(15) 0.041(13) 0.050(10) -0.004(12) 0.004(10) -0.017(9)
C341 0.043(11) 0.043(13) 0.088(15) 0.000(9) -0.005(10) -0.012(12)
C342 0.050(12) 0.050(13) 0.094(14) 0.008(10) -0.016(10) -0.029(12)
C343 0.063(13) 0.062(16) 0.100(17) -0.004(11) -0.018(11) -0.019(13)
C344 0.060(13) 0.043(13) 0.15(2) -0.018(10) -0.024(14) -0.040(15)
C345 0.056(13) 0.078(18) 0.104(16) 0.003(12) 0.012(11) -0.008(14)
C346 0.049(12) 0.063(14) 0.091(15) 0.000(10) -0.018(10) -0.019(11)
C410 0.15(3) 0.088(19) 0.17(3) -0.023(17) -0.04(2) -0.017(18)
C560 0.042(11) 0.051(13) 0.057(10) -0.008(9) -0.009(9) -0.029(9)
C561 0.039(11) 0.065(15) 0.064(11) 0.006(11) -0.012(9) -0.024(10)
C562 0.049(13) 0.084(17) 0.073(12) 0.002(12) -0.019(10) -0.013(11)
C563 0.12(2) 0.068(17) 0.078(13) -0.041(15) -0.045(13) 0.008(13)
C564 0.11(2) 0.051(15) 0.125(18) -0.002(15) -0.051(15) -0.047(14)
C565 0.13(2) 0.032(15) 0.15(2) 0.012(13) -0.087(18) -0.020(13)
C566 0.089(15) 0.043(13) 0.085(12) 0.007(11) -0.035(11) -0.020(10)
C780 0.073(14) 0.085(14) 0.050(11) -0.022(12) 0.016(11) -0.049(11)
C781 0.046(12) 0.055(12) 0.081(13) -0.016(10) -0.010(10) -0.012(10)
C782 0.065(14) 0.065(13) 0.098(14) -0.002(11) -0.005(12) -0.032(11)
C783 0.056(14) 0.078(16) 0.107(17) 0.010(12) -0.004(12) 0.019(13)
C784 0.104(19) 0.067(15) 0.086(15) -0.020(13) -0.023(14) -0.018(12)
C785 0.081(16) 0.079(15) 0.073(13) -0.002(13) -0.004(11) -0.035(12)
C786 0.052(12) 0.064(13) 0.103(16) -0.008(10) -0.013(11) -0.016(11)

loop_
_atom_type_symbol
_atom_type_radius_bond
Ru 1.25
Fe 1.17
Cl 0.99
N 0.75
C 0.77
H 0.32

loop_
_geom_angle_atom_site_label_1
_geom_angle_atom_site_label_2
_geom_angle_atom_site_label_3
_geom_angle
C1 Ru1 N1 97.7(6)
C1 Ru1 N5 95.3(6)
N1 Ru1 N5 92.7(5)
C1 Ru1 N3 90.1(6)
N1 Ru1 N3 90.2(5)
N5 Ru1 N3 173.5(5)
C1 Ru1 N7 88.5(5)
N1 Ru1 N7 173.4(5)
N5 Ru1 N7 89.0(5)
N3 Ru1 N7 87.5(5)
C1 Ru1 Ru2 167.0(5)
N1 Ru1 Ru2 92.5(4)
N5 Ru1 Ru2 92.2(4)
N3 Ru1 Ru2 81.8(4)
N7 Ru1 Ru2 81.1(3)
C9 Ru2 N4 97.9(6)
C9 Ru2 N8 97.4(6)
N4 Ru2 N8 91.7(5)
C9 Ru2 N2 90.3(6)
N4 Ru2 N2 88.3(5)
N8 Ru2 N2 172.3(5)
C9 Ru2 N6 89.1(5)
N4 Ru2 N6 172.9(5)
N8 Ru2 N6 88.2(4)
N2 Ru2 N6 90.9(5)
C9 Ru2 Ru1 166.5(4)
N4 Ru2 Ru1 92.1(4)
N8 Ru2 Ru1 91.3(4)
N2 Ru2 Ru1 81.0(4)
N6 Ru2 Ru1 80.8(3)
C36 Fe1 C39 67.0(9)
C36 Fe1 C38 70.1(10)
C39 Fe1 C38 42.8(9)
C36 Fe1 C34 163.0(12)
C39 Fe1 C34 119.4(11)
C38 Fe1 C34 103.4(12)
C36 Fe1 C310 40.3(7)
C39 Fe1 C310 41.8(7)
C38 Fe1 C310 73.2(10)
C34 Fe1 C310 154.5(12)
C36 Fe1 C37 42.4(8)
C39 Fe1 C37 70.5(10)
C38 Fe1 C37 42.3(8)
C34 Fe1 C37 122.4(12)
C310 Fe1 C37 72.6(9)
C36 Fe1 C33 127.9(11)
C39 Fe1 C33 154.5(12)
C38 Fe1 C33 117.4(12)
C34 Fe1 C33 40.2(8)
C310 Fe1 C33 163.0(11)
C37 Fe1 C33 105.8(11)
C36 Fe1 C35 154.8(10)
C39 Fe1 C35 108.1(10)
C38 Fe1 C35 124.4(12)
C34 Fe1 C35 41.6(8)
C310 Fe1 C35 119.1(10)
C37 Fe1 C35 161.9(11)
C33 Fe1 C35 67.3(10)
C36 Fe1 C32 108.7(9)
C39 Fe1 C32 163.5(11)
C38 Fe1 C32 152.7(12)
C34 Fe1 C32 69.6(10)
C310 Fe1 C32 124.5(9)
C37 Fe1 C32 118.0(10)
C33 Fe1 C32 40.7(7)
C35 Fe1 C32 68.5(9)
C36 Fe1 C31 120.1(8)
C39 Fe1 C31 127.0(11)
C38 Fe1 C31 164.2(12)
C34 Fe1 C31 70.1(9)
C310 Fe1 C31 106.2(8)
C37 Fe1 C31 153.3(10)
C33 Fe1 C31 67.3(8)
C35 Fe1 C31 41.5(7)
C32 Fe1 C31 39.9(7)
C43 Fe2 C42 27.4(8)
C43 Fe2 C47 123.9(11)
C42 Fe2 C47 110.5(12)
C43 Fe2 C49 130.9(15)
C42 Fe2 C49 156.4(14)
C47 Fe2 C49 73.0(13)
C43 Fe2 C48 115.4(13)
C42 Fe2 C48 125.0(14)
C47 Fe2 C48 43.8(10)
C49 Fe2 C48 41.5(10)
C43 Fe2 C46 152.8(13)
C42 Fe2 C46 126.2(13)
C47 Fe2 C46 41.8(9)
C49 Fe2 C46 72.6(15)
C48 Fe2 C46 71.4(12)
C43 Fe2 C41 59.9(11)
C42 Fe2 C41 43.1(9)
C47 Fe2 C41 123.4(12)
C49 Fe2 C41 154.4(13)
C48 Fe2 C41 163.4(13)
C46 Fe2 C41 105.6(12)
C43 Fe2 C45 64.1(10)
C42 Fe2 C45 68.8(10)
C47 Fe2 C45 162.1(12)
C49 Fe2 C45 115.3(11)
C48 Fe2 C45 151.8(11)
C46 Fe2 C45 123.2(11)
C41 Fe2 C45 43.4(8)
C43 Fe2 C44 41.4(9)
C42 Fe2 C44 64.0(10)
C47 Fe2 C44 155.5(12)
C49 Fe2 C44 102.6(13)
C48 Fe2 C44 117.6(10)
C46 Fe2 C44 161.2(13)
C41 Fe2 C44 70.5(10)
C45 Fe2 C44 41.5(8)
C43 Fe2 C410 166.2(10)
C42 Fe2 C410 160.9(11)
C47 Fe2 C410 68.7(11)
C49 Fe2 C410 42.8(11)
C48 Fe2 C410 68.6(12)
C46 Fe2 C410 40.3(10)
C41 Fe2 C410 120.2(12)
C45 Fe2 C410 105.8(10)
C44 Fe2 C410 124.8(12)
C120 N1 C1A 121.6(13)
C120 N1 Ru1 114.8(11)
C1A N1 Ru1 123.6(10)
C120 N2 C2A 118.1(13)
C120 N2 Ru2 123.9(11)
C2A N2 Ru2 117.9(10)
C340 N3 C3A 116.0(13)
C340 N3 Ru1 123.6(11)
C3A N3 Ru1 120.4(10)
C340 N4 C4A 121.3(13)
C340 N4 Ru2 116.7(11)
C4A N4 Ru2 121.6(10)
C560 N5 C5A 120.7(13)
C560 N5 Ru1 115.2(10)
C5A N5 Ru1 124.0(10)
C560 N6 C6A 115.7(13)
C560 N6 Ru2 123.8(10)
C6A N6 Ru2 120.3(10)
C780 N7 C7A 115.0(13)
C780 N7 Ru1 123.5(10)
C7A N7 Ru1 121.5(10)
C780 N8 C8A 119.1(13)
C780 N8 Ru2 116.0(11)
C8A N8 Ru2 124.9(10)
N1 C1A H1A 109.50
N1 C1A H1B 109.50
H1A C1A H1B 109.50
N1 C1A H1C 109.50
H1A C1A H1C 109.50
H1B C1A H1C 109.50
N2 C2A H2A 109.50
N2 C2A H2B 109.50
H2A C2A H2B 109.50
N2 C2A H2C 109.50
H2A C2A H2C 109.50
H2B C2A H2C 109.50
N3 C3A H3A 109.50
N3 C3A H3B 109.50
H3A C3A H3B 109.50
N3 C3A H3C 109.50
H3A C3A H3C 109.50
H3B C3A H3C 109.50
N4 C4A H4A 109.50
N4 C4A H4B 109.50
H4A C4A H4B 109.50
N4 C4A H4C 109.50
H4A C4A H4C 109.50
H4B C4A H4C 109.50
N5 C5A H5A 109.50
N5 C5A H5B 109.50
H5A C5A H5B 109.50
N5 C5A H5C 109.50
H5A C5A H5C 109.50
H5B C5A H5C 109.50
N6 C6A H6A 109.50
N6 C6A H6B 109.50
H6A C6A H6B 109.50
N6 C6A H6C 109.50
H6A C6A H6C 109.50
H6B C6A H6C 109.50
N7 C7A H7A 109.50
N7 C7A H7B 109.50
H7A C7A H7B 109.50
N7 C7A H7C 109.50
H7A C7A H7C 109.50
H7B C7A H7C 109.50
N8 C8A H8A 109.50
N8 C8A H8B 109.50
H8A C8A H8B 109.50
N8 C8A H8C 109.50
H8A C8A H8C 109.50
H8B C8A H8C 109.50
C2 C1 Ru1 172.8(14)
C1 C2 C3 178.7(17)
C4 C3 C2 176.1(17)
C3 C4 C5 175(2)
C6 C5 C4 172(2)
C5 C6 C7 176.4(19)
C7 C8 C31 170(2)
C8 C7 C6 177(2)
C10 C9 Ru2 173.2(14)
C9 C10 C11 178.4(17)
C12 C11 C10 178(2)
C11 C12 C13 175(2)
C14 C13 C12 178(2)
C13 C14 C15 176.7(18)
C16 C15 C14 180(3)
C15 C16 C41 173(3)
C8 C31 C32 127.7(19)
C8 C31 C35 124(2)
C32 C31 C35 107.8(17)
C8 C31 Fe1 127.5(14)
C32 C31 Fe1 69.8(12)
C35 C31 Fe1 68.8(11)
C31 C32 C33 107(2)
C31 C32 Fe1 70.3(12)
C33 C32 Fe1 68.9(12)
C31 C32 H32 126.50
C33 C32 H32 126.50
Fe1 C32 H32 125.90
C34 C33 C32 111(2)
C34 C33 Fe1 69.0(14)
C32 C33 Fe1 70.5(12)
C34 C33 H33 124.40
C32 C33 H33 124.40
Fe1 C33 H33 127.90
C33 C34 C35 106(3)
C33 C34 Fe1 70.8(14)
C35 C34 Fe1 70.7(13)
C33 C34 H34 126.90
C35 C34 H34 126.90
Fe1 C34 H34 123.30
C34 C35 C31 108(2)
C34 C35 Fe1 67.7(13)
C31 C35 Fe1 69.7(12)
C34 C35 H35 126.20
C31 C35 H35 126.20
Fe1 C35 H35 127.90
C310 C36 C37 117(2)
C310 C36 Fe1 72.3(12)
C37 C36 Fe1 71.5(12)
C310 C36 H36 121.70
C37 C36 H36 121.70
Fe1 C36 H36 126.30
C36 C37 C38 103(2)
C36 C37 Fe1 66.1(11)
C38 C37 Fe1 67.9(13)
C36 C37 H37 128.40
C38 C37 H37 128.40
Fe1 C37 H37 129.00
C39 C38 C37 105(2)
C39 C38 Fe1 66.9(13)
C37 C38 Fe1 69.8(14)
C39 C38 H38 127.50
C37 C38 H38 127.50
Fe1 C38 H38 127.20
C310 C39 C38 114(2)
C310 C39 Fe1 71.4(12)
C38 C39 Fe1 70.3(14)
C310 C39 H39 123.10
C38 C39 H39 123.10
Fe1 C39 H39 126.90
C42 C41 C16 136(2)
C42 C41 C45 98(2)
C16 C41 C45 126(2)
C42 C41 C43 25.7(11)
C16 C41 C43 162(2)
C45 C41 C43 72.3(16)
C42 C41 Fe2 64.1(14)
C16 C41 Fe2 126.0(19)
C45 C41 Fe2 68.4(14)
C43 C41 Fe2 55.1(10)
C43 C42 C41 109(3)
C43 C42 Fe2 72(2)
C41 C42 Fe2 72.8(15)
C43 C42 H42 125.40
C41 C42 H42 125.40
Fe2 C42 H42 121.80
C42 C43 C44 133(4)
C42 C43 Fe2 81(3)
C44 C43 Fe2 77.1(14)
C42 C43 C41 45(3)
C44 C43 C41 88.3(17)
Fe2 C43 C41 65.0(11)
C42 C43 H43 113.30
C44 C43 H43 113.30
Fe2 C43 H43 118.80
C41 C43 H43 158.30
C43 C44 C45 93.6(17)
C43 C44 Fe2 61.5(12)
C45 C44 Fe2 69.1(12)
C43 C44 H44 133.20
C45 C44 H44 133.20
Fe2 C44 H44 127.50
C44 C45 C41 106(2)
C44 C45 Fe2 69.4(14)
C41 C45 Fe2 68.2(13)
C44 C45 H45 127.10
C41 C45 H45 127.10
Fe2 C45 H45 126.80
C410 C46 C47 108(2)
C410 C46 Fe2 72.8(14)
C47 C46 Fe2 68.0(18)
C410 C46 H46 126.00
C47 C46 H46 126.00
Fe2 C46 H46 124.90
C46 C47 C48 107(2)
C46 C47 Fe2 70.3(17)
C48 C47 Fe2 69.1(15)
C46 C47 H47 126.30
C48 C47 H47 126.30
Fe2 C47 H47 125.90
C49 C48 C47 109(3)
C49 C48 Fe2 69.1(17)
C47 C48 Fe2 67.1(15)
C49 C48 H48 125.50
C47 C48 H48 125.50
Fe2 C48 H48 130.00
C48 C49 C410 105(3)
C48 C49 Fe2 69.4(16)
C410 C49 Fe2 71.5(15)
C48 C49 H49 127.70
C410 C49 H49 127.70
Fe2 C49 H49 123.20
N2 C120 N1 121.1(15)
N2 C120 C121 121.6(16)
N1 C120 C121 117.3(16)
C122 C121 C126 119.0(19)
C122 C121 C120 123.1(18)
C126 C121 C120 117.9(17)
C121 C122 C123 120.6(18)
C121 C122 H122 119.70
C123 C122 H122 119.70
C124 C123 C122 120.2(19)
C124 C123 H123 119.90
C122 C123 H123 119.90
C123 C124 C125 121(2)
C123 C124 H124 119.40
C125 C124 H124 119.40
C124 C125 C126 119(2)
C124 C125 H125 120.70
C126 C125 H125 120.70
C121 C126 C125 120.1(18)
C121 C126 H126 119.90
C125 C126 H126 119.90
C36 C310 C39 101(2)
C36 C310 Fe1 67.4(12)
C39 C310 Fe1 66.8(12)
C36 C310 H310 129.30
C39 C310 H310 129.30
Fe1 C310 H310 127.90
N4 C340 N3 120.3(15)
N4 C340 C341 116.0(16)
N3 C340 C341 123.7(15)
C342 C341 C346 117.6(16)
C342 C341 C340 124.0(17)
C346 C341 C340 118.5(17)
C343 C342 C341 126.2(18)
C343 C342 H342 116.90
C341 C342 H342 116.90
C342 C343 C344 117.2(19)
C342 C343 H343 121.40
C344 C343 H343 121.40
C345 C344 C343 123(2)
C345 C344 H344 118.70
C343 C344 H344 118.70
C344 C345 C346 122.1(18)
C344 C345 H345 118.90
C346 C345 H345 118.90
C341 C346 C345 114.1(16)
C341 C346 H346 123.00
C345 C346 H346 123.00
C46 C410 C49 110(3)
C46 C410 Fe2 67.0(18)
C49 C410 Fe2 65.7(16)
C46 C410 H410 125.10
C49 C410 H410 125.10
Fe2 C410 H410 134.30
N6 C560 N5 120.4(14)
N6 C560 C561 120.3(14)
N5 C560 C561 119.1(12)
C562 C561 C566 118.5(18)
C562 C561 C560 123.7(17)
C566 C561 C560 117.8(17)
C561 C562 C563 117.3(18)
C561 C562 H562 121.40
C563 C562 H562 121.40
C564 C563 C562 125(2)
C564 C563 H563 117.60
C562 C563 H563 117.60
C565 C564 C563 116(2)
C565 C564 H564 122.00
C563 C564 H564 122.00
C564 C565 C566 121(2)
C564 C565 H565 119.60
C566 C565 H565 119.60
C565 C566 C561 123(2)
C565 C566 H566 118.70
C561 C566 H566 118.70
N8 C780 N7 120.2(13)
N8 C780 C781 118.5(16)
N7 C780 C781 121.0(15)
C786 C781 C782 118.2(17)
C786 C781 C780 121.9(17)
C782 C781 C780 119.8(17)
C781 C782 C783 117.7(17)
C781 C782 H782 121.20
C783 C782 H782 121.20
C784 C783 C782 119.2(18)
C784 C783 H783 120.40
C782 C783 H783 120.40
C785 C784 C783 121(2)
C785 C784 H784 119.70
C783 C784 H784 119.70
C784 C785 C786 119.5(19)
C784 C785 H785 120.20
C786 C785 H785 120.20
C781 C786 C785 124.8(18)
C781 C786 H786 117.60
C785 C786 H786 117.60
C912 C911 C916 120.00
C912 C911 Cl1 119.6(10)
C916 C911 Cl1 120.3(10)
C911 C912 C913 120.00
C911 C912 Cl2 122.4(10)
C913 C912 Cl2 117.6(10)
C914 C913 C912 120.00
C914 C913 H913 120.00
C912 C913 H913 120.00
C915 C914 C913 120.00
C915 C914 H914 120.00
C913 C914 H914 120.00
C914 C915 C916 120.00
C914 C915 H915 120.00
C916 C915 H915 120.00
C915 C916 C911 120.00
C915 C916 H916 120.00
C911 C916 H916 120.00

loop_
_geom_bond_atom_site_label_1
_geom_bond_atom_site_label_2
_geom_bond_distance
Ru1 C1 1.885(15)
Ru1 N1 1.985(12)
Ru1 N5 2.021(12)
Ru1 N3 2.061(12)
Ru1 N7 2.081(12)
Ru1 Ru2 2.4729(18)
Ru2 C9 1.956(17)
Ru2 N4 1.993(11)
Ru2 N8 2.031(11)
Ru2 N2 2.075(13)
Ru2 N6 2.081(12)
Fe1 C36 1.964(19)
Fe1 C39 1.97(2)
Fe1 C38 2.01(2)
Fe1 C34 2.02(2)
Fe1 C310 2.03(2)
Fe1 C37 2.04(2)
Fe1 C33 2.04(2)
Fe1 C35 2.06(2)
Fe1 C32 2.06(2)
Fe1 C31 2.07(2)
Fe2 C43 1.83(2)
Fe2 C42 1.90(2)
Fe2 C47 1.98(3)
Fe2 C49 2.00(3)
Fe2 C48 2.00(3)
Fe2 C46 2.01(3)
Fe2 C41 2.02(3)
Fe2 C45 2.02(2)
Fe2 C44 2.03(2)
Fe2 C410 2.08(3)
Cl1 C911 1.669(11)
Cl2 C912 1.713(11)
N1 C120 1.357(18)
N1 C1A 1.463(17)
N2 C120 1.323(18)
N2 C2A 1.472(16)
N3 C340 1.357(19)
N3 C3A 1.462(16)
N4 C340 1.334(18)
N4 C4A 1.490(17)
N5 C560 1.351(17)
N5 C5A 1.415(16)
N6 C560 1.328(16)
N6 C6A 1.460(16)
N7 C780 1.342(19)
N7 C7A 1.422(15)
N8 C780 1.326(18)
N8 C8A 1.490(17)
C1A H1A 0.9800
C1A H1B 0.9800
C1A H1C 0.9800
C2A H2A 0.9800
C2A H2B 0.9800
C2A H2C 0.9800
C3A H3A 0.9800
C3A H3B 0.9800
C3A H3C 0.9800
C4A H4A 0.9800
C4A H4B 0.9800
C4A H4C 0.9800
C5A H5A 0.9800
C5A H5B 0.9800
C5A H5C 0.9800
C6A H6A 0.9800
C6A H6B 0.9800
C6A H6C 0.9800
C7A H7A 0.9800
C7A H7B 0.9800
C7A H7C 0.9800
C8A H8A 0.9800
C8A H8B 0.9800
C8A H8C 0.9800
C1 C2 1.210(18)
C2 C3 1.49(2)
C3 C4 1.19(2)
C4 C5 1.29(2)
C5 C6 1.25(2)
C6 C7 1.38(3)
C8 C7 1.17(2)
C8 C31 1.41(2)
C9 C10 1.25(2)
C10 C11 1.34(2)
C11 C12 1.17(2)
C12 C13 1.30(2)
C13 C14 1.27(2)
C14 C15 1.40(3)
C15 C16 1.17(2)
C16 C41 1.45(3)
C31 C32 1.41(2)
C31 C35 1.46(3)
C32 C33 1.43(3)
C32 H32 0.9500
C33 C34 1.39(3)
C33 H33 0.9500
C34 C35 1.45(3)
C34 H34 0.9500
C35 H35 0.9500
C36 C310 1.38(2)
C36 C37 1.45(3)
C36 H36 0.9500
C37 C38 1.46(3)
C37 H37 0.9500
C38 C39 1.45(3)
C38 H38 0.9500
C39 C310 1.42(3)
C39 H39 0.9500
C41 C42 1.44(3)
C41 C45 1.49(3)
C41 C43 1.93(4)
C42 C43 0.89(2)
C42 H42 0.9500
C43 C44 1.37(3)
C43 H43 0.9500
C44 C45 1.43(3)
C44 H44 0.9500
C45 H45 0.9500
C46 C410 1.41(3)
C46 C47 1.42(3)
C46 H46 0.9500
C47 C48 1.48(3)
C47 H47 0.9500
C48 C49 1.42(3)
C48 H48 0.9500
C49 C410 1.49(4)
C49 H49 0.9500
C120 C121 1.51(2)
C121 C122 1.37(2)
C121 C126 1.40(2)
C122 C123 1.40(2)
C122 H122 0.9500
C123 C124 1.36(2)
C123 H123 0.9500
C124 C125 1.38(2)
C124 H124 0.9500
C125 C126 1.41(2)
C125 H125 0.9500
C126 H126 0.9500
C310 H310 0.9500
C340 C341 1.48(2)
C341 C342 1.39(2)
C341 C346 1.41(2)
C342 C343 1.32(2)
C342 H342 0.9500
C343 C344 1.35(2)
C343 H343 0.9500
C344 C345 1.31(2)
C344 H344 0.9500
C345 C346 1.49(2)
C345 H345 0.9500
C346 H346 0.9500
C410 H410 0.9500
C560 C561 1.50(2)
C561 C562 1.33(2)
C561 C566 1.38(2)
C562 C563 1.41(2)
C562 H562 0.9500
C563 C564 1.35(2)
C563 H563 0.9500
C564 C565 1.35(3)
C564 H564 0.9500
C565 C566 1.37(2)
C565 H565 0.9500
C566 H566 0.9500
C780 C781 1.47(2)
C781 C786 1.36(2)
C781 C782 1.39(2)
C782 C783 1.48(2)
C782 H782 0.9500
C783 C784 1.42(2)
C783 H783 0.9500
C784 C785 1.32(2)
C784 H784 0.9500
C785 C786 1.39(2)
C785 H785 0.9500
C786 H786 0.9500
C911 C912 1.3900
C911 C916 1.3900
C912 C913 1.3900
C913 C914 1.3900
C913 H913 0.9500
C914 C915 1.3900
C914 H914 0.9500
C915 C916 1.3900
C915 H915 0.9500
C916 H916 0.9500

loop_
_geom_torsion_atom_site_label_1
_geom_torsion_atom_site_label_2
_geom_torsion_atom_site_label_3
_geom_torsion_atom_site_label_4
_geom_torsion
C1 Ru1 Ru2 C9 -173(3)
N1 Ru1 Ru2 C9 -31.0(19)
N5 Ru1 Ru2 C9 61.8(19)
N3 Ru1 Ru2 C9 -120.8(19)
N7 Ru1 Ru2 C9 150.5(19)
C1 Ru1 Ru2 N4 -34.5(19)
N1 Ru1 Ru2 N4 107.2(5)
N5 Ru1 Ru2 N4 -160.1(5)
N3 Ru1 Ru2 N4 17.4(5)
N7 Ru1 Ru2 N4 -71.4(5)
C1 Ru1 Ru2 N8 57.2(19)
N1 Ru1 Ru2 N8 -161.1(5)
N5 Ru1 Ru2 N8 -68.3(5)
N3 Ru1 Ru2 N8 109.1(5)
N7 Ru1 Ru2 N8 20.4(4)
C1 Ru1 Ru2 N2 -122.5(19)
N1 Ru1 Ru2 N2 19.2(5)
N5 Ru1 Ru2 N2 112.0(5)
N3 Ru1 Ru2 N2 -70.6(5)
N7 Ru1 Ru2 N2 -159.3(5)
C1 Ru1 Ru2 N6 145.1(19)
N1 Ru1 Ru2 N6 -73.2(5)
N5 Ru1 Ru2 N6 19.6(5)
N3 Ru1 Ru2 N6 -163.0(5)
N7 Ru1 Ru2 N6 108.3(5)
C1 Ru1 N1 C120 148.3(11)
N5 Ru1 N1 C120 -116.0(10)
N3 Ru1 N1 C120 58.2(11)
N7 Ru1 N1 C120 -11(5)
Ru2 Ru1 N1 C120 -23.6(10)
C1 Ru1 N1 C1A -30.8(12)
N5 Ru1 N1 C1A 65.0(12)
N3 Ru1 N1 C1A -120.9(12)
N7 Ru1 N1 C1A 170(4)
Ru2 Ru1 N1 C1A 157.3(11)
C9 Ru2 N2 C120 148.9(13)
N4 Ru2 N2 C120 -113.2(12)
N8 Ru2 N2 C120 -23(4)
N6 Ru2 N2 C120 59.7(12)
Ru1 Ru2 N2 C120 -20.8(12)
C9 Ru2 N2 C2A -31.9(11)
N4 Ru2 N2 C2A 66.0(11)
N8 Ru2 N2 C2A 156(3)
N6 Ru2 N2 C2A -121.0(10)
Ru1 Ru2 N2 C2A 158.5(10)
C1 Ru1 N3 C340 149.3(12)
N1 Ru1 N3 C340 -113.0(12)
N5 Ru1 N3 C340 3(5)
N7 Ru1 N3 C340 60.8(12)
Ru2 Ru1 N3 C340 -20.5(11)
C1 Ru1 N3 C3A -30.1(11)
N1 Ru1 N3 C3A 67.6(11)
N5 Ru1 N3 C3A -176(4)
N7 Ru1 N3 C3A -118.6(11)
Ru2 Ru1 N3 C3A 160.1(10)
C9 Ru2 N4 C340 150.9(11)
N8 Ru2 N4 C340 -111.4(11)
N2 Ru2 N4 C340 60.9(11)
N6 Ru2 N4 C340 -23(4)
Ru1 Ru2 N4 C340 -20.0(10)
C9 Ru2 N4 C4A -36.1(11)
N8 Ru2 N4 C4A 61.6(11)
N2 Ru2 N4 C4A -126.1(11)
N6 Ru2 N4 C4A 150(3)
Ru1 Ru2 N4 C4A 153.0(10)
C1 Ru1 N5 C560 170.7(11)
N1 Ru1 N5 C560 72.7(11)
N3 Ru1 N5 C560 -43(5)
N7 Ru1 N5 C560 -100.9(11)
Ru2 Ru1 N5 C560 -19.9(10)
C1 Ru1 N5 C5A -12.4(13)
N1 Ru1 N5 C5A -110.4(12)
N3 Ru1 N5 C5A 134(4)
N7 Ru1 N5 C5A 75.9(12)
Ru2 Ru1 N5 C5A 157.0(12)
C9 Ru2 N6 C560 162.5(12)
N4 Ru2 N6 C560 -24(4)
N8 Ru2 N6 C560 65.1(12)
N2 Ru2 N6 C560 -107.2(12)
Ru1 Ru2 N6 C560 -26.5(11)
C9 Ru2 N6 C6A -12.3(11)
N4 Ru2 N6 C6A 161(3)
N8 Ru2 N6 C6A -109.7(11)
N2 Ru2 N6 C6A 77.9(11)
Ru1 Ru2 N6 C6A 158.6(11)
C1 Ru1 N7 C780 162.1(12)
N1 Ru1 N7 C780 -38(5)
N5 Ru1 N7 C780 66.7(12)
N3 Ru1 N7 C780 -107.8(12)
Ru2 Ru1 N7 C780 -25.7(11)
C1 Ru1 N7 C7A -19.8(11)
N1 Ru1 N7 C7A 140(4)
N5 Ru1 N7 C7A -115.2(11)
N3 Ru1 N7 C7A 70.3(11)
Ru2 Ru1 N7 C7A 152.4(10)
C9 Ru2 N8 C780 167.7(11)
N4 Ru2 N8 C780 69.5(11)
N2 Ru2 N8 C780 -20(4)
N6 Ru2 N8 C780 -103.4(11)
Ru1 Ru2 N8 C780 -22.7(11)
C9 Ru2 N8 C8A -10.0(13)
N4 Ru2 N8 C8A -108.2(12)
N2 Ru2 N8 C8A 162(3)
N6 Ru2 N8 C8A 78.9(12)
Ru1 Ru2 N8 C8A 159.6(12)
N1 Ru1 C1 C2 54(10)
N5 Ru1 C1 C2 -39(10)
N3 Ru1 C1 C2 144(10)
N7 Ru1 C1 C2 -128(10)
Ru2 Ru1 C1 C2 -165(9)
Ru1 C1 C2 C3 -25(75)
C1 C2 C3 C4 -152(60)
C2 C3 C4 C5 -85(34)
C3 C4 C5 C6 -115(21)
C4 C5 C6 C7 144(26)
C31 C8 C7 C6 -51(57)
C5 C6 C7 C8 -31(68)
N4 Ru2 C9 C10 43(12)
N8 Ru2 C9 C10 -50(12)
N2 Ru2 C9 C10 131(12)
N6 Ru2 C9 C10 -138(12)
Ru1 Ru2 C9 C10 -179(100)
Ru2 C9 C10 C11 16(70)
C9 C10 C11 C12 -15(100)
C10 C11 C12 C13 -41(68)
C11 C12 C13 C14 133(59)
C12 C13 C14 C15 117(61)
C13 C14 C15 C16 -80(100)
C14 C15 C16 C41 -14(100)
C7 C8 C31 C32 -29(15)
C7 C8 C31 C35 150(13)
C7 C8 C31 Fe1 -122(13)
C36 Fe1 C31 C8 39(2)
C39 Fe1 C31 C8 -43(2)
C38 Fe1 C31 C8 -88(4)
C34 Fe1 C31 C8 -156(2)
C310 Fe1 C31 C8 -2(2)
C37 Fe1 C31 C8 81(3)
C33 Fe1 C31 C8 161(2)
C35 Fe1 C31 C8 -118(3)
C32 Fe1 C31 C8 123(2)
C36 Fe1 C31 C32 -83.3(15)
C39 Fe1 C31 C32 -165.9(13)
C38 Fe1 C31 C32 149(4)
C34 Fe1 C31 C32 81.7(14)
C310 Fe1 C31 C32 -124.8(14)
C37 Fe1 C31 C32 -41(3)
C33 Fe1 C31 C32 38.5(12)
C35 Fe1 C31 C32 119.4(17)
C36 Fe1 C31 C35 157.3(15)
C39 Fe1 C31 C35 74.6(16)
C38 Fe1 C31 C35 30(4)
C34 Fe1 C31 C35 -37.7(13)
C310 Fe1 C31 C35 115.8(15)
C37 Fe1 C31 C35 -161(2)
C33 Fe1 C31 C35 -80.9(13)
C32 Fe1 C31 C35 -119.4(17)
C8 C31 C32 C33 178.2(19)
C35 C31 C32 C33 -1(2)
Fe1 C31 C32 C33 -59.3(15)
C8 C31 C32 Fe1 -122(2)
C35 C31 C32 Fe1 58.5(14)
C36 Fe1 C32 C31 114.9(13)
C39 Fe1 C32 C31 43(4)
C38 Fe1 C32 C31 -162(2)
C34 Fe1 C32 C31 -83.0(13)
C310 Fe1 C32 C31 73.0(15)
C37 Fe1 C32 C31 160.3(13)
C33 Fe1 C32 C31 -118.1(19)
C35 Fe1 C32 C31 -38.3(11)
C36 Fe1 C32 C33 -127.0(16)
C39 Fe1 C32 C33 161(3)
C38 Fe1 C32 C33 -44(3)
C34 Fe1 C32 C33 35.1(14)
C310 Fe1 C32 C33 -168.9(15)
C37 Fe1 C32 C33 -81.6(18)
C35 Fe1 C32 C33 79.8(15)
C31 Fe1 C32 C33 118.1(19)
C31 C32 C33 C34 3(3)
Fe1 C32 C33 C34 -56.8(18)
C31 C32 C33 Fe1 60.3(15)
C36 Fe1 C33 C34 -163.1(16)
C39 Fe1 C33 C34 -44(3)
C38 Fe1 C33 C34 -78(2)
C310 Fe1 C33 C34 156(3)
C37 Fe1 C33 C34 -121.9(18)
C35 Fe1 C33 C34 40.4(16)
C32 Fe1 C33 C34 123(2)
C31 Fe1 C33 C34 85.5(16)
C36 Fe1 C33 C32 73.6(17)
C39 Fe1 C33 C32 -168(2)
C38 Fe1 C33 C32 158.8(16)
C34 Fe1 C33 C32 -123(2)
C310 Fe1 C33 C32 33(4)
C37 Fe1 C33 C32 114.8(16)
C35 Fe1 C33 C32 -83.0(14)
C31 Fe1 C33 C32 -37.8(13)
C32 C33 C34 C35 -5(3)
Fe1 C33 C34 C35 -62.3(15)
C32 C33 C34 Fe1 57.7(17)
C36 Fe1 C34 C33 52(4)
C39 Fe1 C34 C33 159.8(16)
C38 Fe1 C34 C33 116.9(19)
C310 Fe1 C34 C33 -164.1(19)
C37 Fe1 C34 C33 75(2)
C35 Fe1 C34 C33 -116(2)
C32 Fe1 C34 C33 -35.5(15)
C31 Fe1 C34 C33 -78.1(16)
C36 Fe1 C34 C35 168(3)
C39 Fe1 C34 C35 -84.4(19)
C38 Fe1 C34 C35 -127.4(18)
C310 Fe1 C34 C35 -48(3)
C37 Fe1 C34 C35 -168.8(15)
C33 Fe1 C34 C35 116(2)
C32 Fe1 C34 C35 80.2(16)
C31 Fe1 C34 C35 37.6(15)
C33 C34 C35 C31 4(3)
Fe1 C34 C35 C31 -58.4(14)
C33 C34 C35 Fe1 62.4(16)
C8 C31 C35 C34 179.0(19)
C32 C31 C35 C34 -2(2)
Fe1 C31 C35 C34 57.2(15)
C8 C31 C35 Fe1 121.8(19)
C32 C31 C35 Fe1 -59.2(15)
C36 Fe1 C35 C34 -172(2)
C39 Fe1 C35 C34 114.2(18)
C38 Fe1 C35 C34 70(2)
C310 Fe1 C35 C34 158.4(16)
C37 Fe1 C35 C34 32(4)
C33 Fe1 C35 C34 -39.0(15)
C32 Fe1 C35 C34 -83.1(16)
C31 Fe1 C35 C34 -120(2)
C36 Fe1 C35 C31 -52(3)
C39 Fe1 C35 C31 -125.9(14)
C38 Fe1 C35 C31 -170.5(15)
C34 Fe1 C35 C31 120(2)
C310 Fe1 C35 C31 -81.6(15)
C37 Fe1 C35 C31 152(3)
C33 Fe1 C35 C31 80.9(13)
C32 Fe1 C35 C31 36.9(11)
C39 Fe1 C36 C310 41.3(13)
C38 Fe1 C36 C310 87.3(15)
C34 Fe1 C36 C310 157(3)
C37 Fe1 C36 C310 127(2)
C33 Fe1 C36 C310 -162.9(14)
C35 Fe1 C36 C310 -42(3)
C32 Fe1 C36 C310 -121.6(14)
C31 Fe1 C36 C310 -79.4(15)
C39 Fe1 C36 C37 -85.8(15)
C38 Fe1 C36 C37 -39.7(14)
C34 Fe1 C36 C37 30(4)
C310 Fe1 C36 C37 -127(2)
C33 Fe1 C36 C37 70.0(18)
C35 Fe1 C36 C37 -170(2)
C32 Fe1 C36 C37 111.3(15)
C31 Fe1 C36 C37 153.6(14)
C310 C36 C37 C38 0(3)
Fe1 C36 C37 C38 58.2(16)
C310 C36 C37 Fe1 -58.2(16)
C39 Fe1 C37 C36 76.9(14)
C38 Fe1 C37 C36 117(2)
C34 Fe1 C37 C36 -170.1(15)
C310 Fe1 C37 C36 32.8(13)
C33 Fe1 C37 C36 -129.6(16)
C35 Fe1 C37 C36 166(3)
C32 Fe1 C37 C36 -87.5(16)
C31 Fe1 C37 C36 -59(3)
C36 Fe1 C37 C38 -117(2)
C39 Fe1 C37 C38 -39.9(15)
C34 Fe1 C37 C38 73(2)
C310 Fe1 C37 C38 -84.0(17)
C33 Fe1 C37 C38 113.6(19)
C35 Fe1 C37 C38 49(4)
C32 Fe1 C37 C38 155.6(17)
C31 Fe1 C37 C38 -175.6(19)
C36 C37 C38 C39 1(3)
Fe1 C37 C38 C39 58.0(16)
C36 C37 C38 Fe1 -57.0(14)
C36 Fe1 C38 C39 -77.3(15)
C34 Fe1 C38 C39 119.1(16)
C310 Fe1 C38 C39 -34.8(14)
C37 Fe1 C38 C39 -117(2)
C33 Fe1 C38 C39 159.5(15)
C35 Fe1 C38 C39 79.3(18)
C32 Fe1 C38 C39 -169.6(18)
C31 Fe1 C38 C39 56(4)
C36 Fe1 C38 C37 39.8(15)
C39 Fe1 C38 C37 117(2)
C34 Fe1 C38 C37 -123.9(19)
C310 Fe1 C38 C37 82.3(16)
C33 Fe1 C38 C37 -83(2)
C35 Fe1 C38 C37 -163.6(16)
C32 Fe1 C38 C37 -53(3)
C31 Fe1 C38 C37 173(3)
C37 C38 C39 C310 -2(3)
Fe1 C38 C39 C310 58.1(16)
C37 C38 C39 Fe1 -59.8(17)
C36 Fe1 C39 C310 -39.9(12)
C38 Fe1 C39 C310 -125(2)
C34 Fe1 C39 C310 157.7(15)
C37 Fe1 C39 C310 -85.4(14)
C33 Fe1 C39 C310 -171(2)
C35 Fe1 C39 C310 113.7(15)
C32 Fe1 C39 C310 38(4)
C31 Fe1 C39 C310 71.4(16)
C36 Fe1 C39 C38 85.0(16)
C34 Fe1 C39 C38 -77.4(19)
C310 Fe1 C39 C38 125(2)
C37 Fe1 C39 C38 39.5(15)
C33 Fe1 C39 C38 -46(3)
C35 Fe1 C39 C38 -121.4(17)
C32 Fe1 C39 C38 163(3)
C31 Fe1 C39 C38 -163.7(15)
C15 C16 C41 C42 -96(18)
C15 C16 C41 C45 87(19)
C15 C16 C41 C43 -98(19)
C15 C16 C41 Fe2 175(17)
C43 Fe2 C41 C42 28.1(12)
C47 Fe2 C41 C42 -84.9(19)
C49 Fe2 C41 C42 151(3)
C48 Fe2 C41 C42 -50(5)
C46 Fe2 C41 C42 -126.9(17)
C45 Fe2 C41 C42 111(2)
C44 Fe2 C41 C42 72.5(16)
C410 Fe2 C41 C42 -167.9(15)
C43 Fe2 C41 C16 157(3)
C42 Fe2 C41 C16 129(3)
C47 Fe2 C41 C16 44(3)
C49 Fe2 C41 C16 -80(4)
C48 Fe2 C41 C16 80(5)
C46 Fe2 C41 C16 3(3)
C45 Fe2 C41 C16 -120(3)
C44 Fe2 C41 C16 -158(3)
C410 Fe2 C41 C16 -39(3)
C43 Fe2 C41 C45 -82.9(15)
C42 Fe2 C41 C45 -111(2)
C47 Fe2 C41 C45 164.1(16)
C49 Fe2 C41 C45 40(4)
C48 Fe2 C41 C45 -161(4)
C46 Fe2 C41 C45 122.1(17)
C44 Fe2 C41 C45 -38.6(15)
C410 Fe2 C41 C45 81.1(17)
C42 Fe2 C41 C43 -28.1(12)
C47 Fe2 C41 C43 -113.0(14)
C49 Fe2 C41 C43 123(3)
C48 Fe2 C41 C43 -78(4)
C46 Fe2 C41 C43 -154.9(13)
C45 Fe2 C41 C43 82.9(15)
C44 Fe2 C41 C43 44.4(10)
C410 Fe2 C41 C43 164.0(11)
C16 C41 C42 C43 -179(3)
C45 C41 C42 C43 -2(3)
Fe2 C41 C42 C43 -63(3)
C16 C41 C42 Fe2 -116(3)
C45 C41 C42 Fe2 61.3(15)
C43 C41 C42 Fe2 63(3)
C47 Fe2 C42 C43 -125(3)
C49 Fe2 C42 C43 -31(5)
C48 Fe2 C42 C43 -78(3)
C46 Fe2 C42 C43 -169(2)
C41 Fe2 C42 C43 118(3)
C45 Fe2 C42 C43 74(3)
C44 Fe2 C42 C43 29(2)
C410 Fe2 C42 C43 151(3)
C43 Fe2 C42 C41 -118(3)
C47 Fe2 C42 C41 117.3(17)
C49 Fe2 C42 C41 -148(3)
C48 Fe2 C42 C41 164.5(16)
C46 Fe2 C42 C41 72.8(19)
C45 Fe2 C42 C41 -43.5(14)
C44 Fe2 C42 C41 -88.7(16)
C410 Fe2 C42 C41 33(4)
C41 C42 C43 C44 1(5)
Fe2 C42 C43 C44 -62(3)
C41 C42 C43 Fe2 64(2)
Fe2 C42 C43 C41 -64(2)
C47 Fe2 C43 C42 68(3)
C49 Fe2 C43 C42 164(3)
C48 Fe2 C43 C42 118(3)
C46 Fe2 C43 C42 19(4)
C41 Fe2 C43 C42 -44(3)
C45 Fe2 C43 C42 -94(3)
C44 Fe2 C43 C42 -139(3)
C410 Fe2 C43 C42 -139(4)
C42 Fe2 C43 C44 139(3)
C47 Fe2 C43 C44 -153.6(16)
C49 Fe2 C43 C44 -57(2)
C48 Fe2 C43 C44 -103.8(17)
C46 Fe2 C43 C44 158(2)
C41 Fe2 C43 C44 94.3(17)
C45 Fe2 C43 C44 44.9(12)
C410 Fe2 C43 C44 0(6)
C42 Fe2 C43 C41 44(3)
C47 Fe2 C43 C41 112.1(16)
C49 Fe2 C43 C41 -151.3(16)
C48 Fe2 C43 C41 162.0(14)
C46 Fe2 C43 C41 63(3)
C45 Fe2 C43 C41 -49.3(10)
C44 Fe2 C43 C41 -94.3(17)
C410 Fe2 C43 C41 -94(5)
C16 C41 C43 C42 3(7)
C45 C41 C43 C42 178(4)
Fe2 C41 C43 C42 103(3)
C42 C41 C43 C44 -179(4)
C16 C41 C43 C44 -176(7)
C45 C41 C43 C44 -0.9(18)
Fe2 C41 C43 C44 -76.5(14)
C42 C41 C43 Fe2 -103(3)
C16 C41 C43 Fe2 -100(7)
C45 C41 C43 Fe2 75.7(12)
C42 C43 C44 C45 0(5)
Fe2 C43 C44 C45 -63.8(15)
C41 C43 C44 C45 0.9(18)
C42 C43 C44 Fe2 64(4)
C41 C43 C44 Fe2 64.7(10)
C42 Fe2 C44 C43 -19.8(18)
C47 Fe2 C44 C43 63(3)
C49 Fe2 C44 C43 139.4(19)
C48 Fe2 C44 C43 98(2)
C46 Fe2 C44 C43 -147(4)
C41 Fe2 C44 C43 -66.3(16)
C45 Fe2 C44 C43 -106.5(19)
C410 Fe2 C44 C43 180.0(17)
C43 Fe2 C44 C45 106.5(19)
C42 Fe2 C44 C45 86.7(15)
C47 Fe2 C44 C45 169(3)
C49 Fe2 C44 C45 -114.0(17)
C48 Fe2 C44 C45 -155.6(16)
C46 Fe2 C44 C45 -41(4)
C41 Fe2 C44 C45 40.3(14)
C410 Fe2 C44 C45 -73.5(17)
C43 C44 C45 C41 -1(2)
Fe2 C44 C45 C41 -58.7(16)
C43 C44 C45 Fe2 57.6(14)
C42 C41 C45 C44 2(3)
C16 C41 C45 C44 179(2)
C43 C41 C45 C44 0.9(18)
Fe2 C41 C45 C44 59.6(17)
C42 C41 C45 Fe2 -58.0(15)
C16 C41 C45 Fe2 120(3)
C43 C41 C45 Fe2 -58.7(9)
C43 Fe2 C45 C44 -44.8(14)
C42 Fe2 C45 C44 -74.3(16)
C47 Fe2 C45 C44 -166(4)
C49 Fe2 C45 C44 80(2)
C48 Fe2 C45 C44 51(3)
C46 Fe2 C45 C44 165.4(19)
C41 Fe2 C45 C44 -118(2)
C410 Fe2 C45 C44 125.0(17)
C43 Fe2 C45 C41 72.7(15)
C42 Fe2 C45 C41 43.2(14)
C47 Fe2 C45 C41 -48(4)
C49 Fe2 C45 C41 -162.2(19)
C48 Fe2 C45 C41 169(3)
C46 Fe2 C45 C41 -77(2)
C44 Fe2 C45 C41 118(2)
C410 Fe2 C45 C41 -117.4(17)
C43 Fe2 C46 C410 -172(2)
C42 Fe2 C46 C410 -161.2(16)
C47 Fe2 C46 C410 118(3)
C49 Fe2 C46 C410 34.8(16)
C48 Fe2 C46 C410 78.6(18)
C41 Fe2 C46 C410 -118.5(17)
C45 Fe2 C46 C410 -74.5(19)
C44 Fe2 C46 C410 -43(4)
C43 Fe2 C46 C47 70(3)
C42 Fe2 C46 C47 80(2)
C49 Fe2 C46 C47 -84(2)
C48 Fe2 C46 C47 -39.9(18)
C41 Fe2 C46 C47 123(2)
C45 Fe2 C46 C47 167.1(17)
C44 Fe2 C46 C47 -162(3)
C410 Fe2 C46 C47 -118(3)
C410 C46 C47 C48 -3(4)
Fe2 C46 C47 C48 59(2)
C410 C46 C47 Fe2 -62(2)
C43 Fe2 C47 C46 -149(2)
C42 Fe2 C47 C46 -122(2)
C49 Fe2 C47 C46 83(2)
C48 Fe2 C47 C46 118(3)
C41 Fe2 C47 C46 -75(2)
C45 Fe2 C47 C46 -38(5)
C44 Fe2 C47 C46 166(3)
C410 Fe2 C47 C46 37.6(19)
C43 Fe2 C47 C48 93(2)
C42 Fe2 C47 C48 119.6(19)
C49 Fe2 C47 C48 -35.7(19)
C46 Fe2 C47 C48 -118(3)
C41 Fe2 C47 C48 166.3(19)
C45 Fe2 C47 C48 -156(3)
C44 Fe2 C47 C48 47(4)
C410 Fe2 C47 C48 -80.9(18)
C46 C47 C48 C49 -4(4)
Fe2 C47 C48 C49 56(2)
C46 C47 C48 Fe2 -60(3)
C43 Fe2 C48 C49 124(2)
C42 Fe2 C48 C49 154(2)
C47 Fe2 C48 C49 -123(3)
C46 Fe2 C48 C49 -85(2)
C41 Fe2 C48 C49 -167(4)
C45 Fe2 C48 C49 42(4)
C44 Fe2 C48 C49 77(2)
C410 Fe2 C48 C49 -42(2)
C43 Fe2 C48 C47 -113.4(17)
C42 Fe2 C48 C47 -84(2)
C49 Fe2 C48 C47 123(3)
C46 Fe2 C48 C47 38.2(17)
C41 Fe2 C48 C47 -44(5)
C45 Fe2 C48 C47 165(2)
C44 Fe2 C48 C47 -159.9(18)
C410 Fe2 C48 C47 81.0(17)
C47 C48 C49 C410 8(4)
Fe2 C48 C49 C410 63(2)
C47 C48 C49 Fe2 -55(2)
C43 Fe2 C49 C48 -83(2)
C42 Fe2 C49 C48 -65(4)
C47 Fe2 C49 C48 37.5(19)
C46 Fe2 C49 C48 81(2)
C41 Fe2 C49 C48 171(2)
C45 Fe2 C49 C48 -159.6(18)
C44 Fe2 C49 C48 -118(2)
C410 Fe2 C49 C48 114(3)
C43 Fe2 C49 C410 162.8(14)
C42 Fe2 C49 C410 -179(3)
C47 Fe2 C49 C410 -76.8(17)
C48 Fe2 C49 C410 -114(3)
C46 Fe2 C49 C410 -32.9(15)
C41 Fe2 C49 C410 57(4)
C45 Fe2 C49 C410 86.1(19)
C44 Fe2 C49 C410 128.2(18)
C2A N2 C120 N1 -170.2(12)
Ru2 N2 C120 N1 9(2)
C2A N2 C120 C121 7(2)
Ru2 N2 C120 C121 -174.0(12)
C1A N1 C120 N2 -166.9(14)
Ru1 N1 C120 N2 14.0(18)
C1A N1 C120 C121 16(2)
Ru1 N1 C120 C121 -163.1(12)
N2 C120 C121 C122 70(2)
N1 C120 C121 C122 -112.4(18)
N2 C120 C121 C126 -108.4(18)
N1 C120 C121 C126 69(2)
C126 C121 C122 C123 -3(3)
C120 C121 C122 C123 177.8(16)
C121 C122 C123 C124 5(3)
C122 C123 C124 C125 -1(3)
C123 C124 C125 C126 -4(3)
C122 C121 C126 C125 -2(3)
C120 C121 C126 C125 176.8(16)
C124 C125 C126 C121 6(3)
C37 C36 C310 C39 -1(2)
Fe1 C36 C310 C39 -58.7(13)
C37 C36 C310 Fe1 57.8(16)
C38 C39 C310 C36 2(2)
Fe1 C39 C310 C36 59.1(14)
C38 C39 C310 Fe1 -57.5(17)
C39 Fe1 C310 C36 -114.3(19)
C38 Fe1 C310 C36 -78.7(14)
C34 Fe1 C310 C36 -165(2)
C37 Fe1 C310 C36 -34.3(13)
C33 Fe1 C310 C36 53(4)
C35 Fe1 C310 C36 160.8(13)
C32 Fe1 C310 C36 78.0(16)
C31 Fe1 C310 C36 117.7(14)
C36 Fe1 C310 C39 114.3(19)
C38 Fe1 C310 C39 35.6(15)
C34 Fe1 C310 C39 -50(3)
C37 Fe1 C310 C39 80.0(15)
C33 Fe1 C310 C39 167(3)
C35 Fe1 C310 C39 -84.9(17)
C32 Fe1 C310 C39 -167.6(15)
C31 Fe1 C310 C39 -128.0(16)
C4A N4 C340 N3 -163.3(12)
Ru2 N4 C340 N3 9.6(18)
C4A N4 C340 C341 18(2)
Ru2 N4 C340 C341 -169.3(11)
C3A N3 C340 N4 -168.9(12)
Ru1 N3 C340 N4 11.6(19)
C3A N3 C340 C341 10(2)
Ru1 N3 C340 C341 -169.6(12)
N4 C340 C341 C342 75.7(19)
N3 C340 C341 C342 -103.2(18)
N4 C340 C341 C346 -105.3(16)
N3 C340 C341 C346 75.8(19)
C346 C341 C342 C343 4(2)
C340 C341 C342 C343 -177.2(17)
C341 C342 C343 C344 -1(3)
C342 C343 C344 C345 -3(3)
C343 C344 C345 C346 2(3)
C342 C341 C346 C345 -4(2)
C340 C341 C346 C345 177.2(14)
C344 C345 C346 C341 1(2)
C47 C46 C410 C49 8(4)
Fe2 C46 C410 C49 -51(2)
C47 C46 C410 Fe2 59(3)
C48 C49 C410 C46 -10(4)
Fe2 C49 C410 C46 52(2)
C48 C49 C410 Fe2 -62(2)
C43 Fe2 C410 C46 164(5)
C42 Fe2 C410 C46 52(4)
C47 Fe2 C410 C46 -39.0(16)
C49 Fe2 C410 C46 -127(2)
C48 Fe2 C410 C46 -86.1(17)
C41 Fe2 C410 C46 78.2(19)
C45 Fe2 C410 C46 123.0(16)
C44 Fe2 C410 C46 164.4(16)
C43 Fe2 C410 C49 -69(5)
C42 Fe2 C410 C49 179(3)
C47 Fe2 C410 C49 87.6(18)
C48 Fe2 C410 C49 40.5(15)
C46 Fe2 C410 C49 127(2)
C41 Fe2 C410 C49 -155.2(17)
C45 Fe2 C410 C49 -110.4(18)
C44 Fe2 C410 C49 -69(2)
C6A N6 C560 N5 -165.7(13)
Ru2 N6 C560 N5 19.2(19)
C6A N6 C560 C561 18(2)
Ru2 N6 C560 C561 -156.6(11)
C5A N5 C560 N6 -171.7(13)
Ru1 N5 C560 N6 5.3(18)
C5A N5 C560 C561 4(2)
Ru1 N5 C560 C561 -178.9(11)
N6 C560 C561 C562 -106.3(18)
N5 C560 C561 C562 77.9(19)
N6 C560 C561 C566 72.2(18)
N5 C560 C561 C566 -103.6(17)
C566 C561 C562 C563 -2(2)
C560 C561 C562 C563 176.6(13)
C561 C562 C563 C564 3(2)
C562 C563 C564 C565 -3(3)
C563 C564 C565 C566 2(3)
C564 C565 C566 C561 -1(3)
C562 C561 C566 C565 1(2)
C560 C561 C566 C565 -177.6(14)
C8A N8 C780 N7 -172.9(14)
Ru2 N8 C780 N7 9.3(19)
C8A N8 C780 C781 0(2)
Ru2 N8 C780 C781 -177.4(11)
C7A N7 C780 N8 -162.2(13)
Ru1 N7 C780 N8 16(2)
C7A N7 C780 C781 25(2)
Ru1 N7 C780 C781 -157.2(12)
N8 C780 C781 C786 -104.2(19)
N7 C780 C781 C786 69(2)
N8 C780 C781 C782 80(2)
N7 C780 C781 C782 -107.1(18)
C786 C781 C782 C783 -2(2)
C780 C781 C782 C783 174.0(15)
C781 C782 C783 C784 3(2)
C782 C783 C784 C785 -4(3)
C783 C784 C785 C786 3(3)
C782 C781 C786 C785 2(3)
C780 C781 C786 C785 -174.3(16)
C784 C785 C786 C781 -2(3)
C916 C911 C912 C913 0.0
Cl1 C911 C912 C913 -178.0(11)
C916 C911 C912 Cl2 -179.1(11)
Cl1 C911 C912 Cl2 2.8(12)
C911 C912 C913 C914 0.0
Cl2 C912 C913 C914 179.2(11)
C912 C913 C914 C915 0.0
C913 C914 C915 C916 0.0
C914 C915 C916 C911 0.0
C912 C911 C916 C915 0.0
Cl1 C911 C916 C915 178.0(12)

loop_
_platon_squeeze_void_nr
_platon_squeeze_void_average_x
_platon_squeeze_void_average_y
_platon_squeeze_void_average_z
_platon_squeeze_void_volume
_platon_squeeze_void_count_electrons
_platon_squeeze_void_content
1 -0.018 0.000 0.000 893 211 ' '
2 0.150 0.646 0.583 7 2 ' '
3 0.168 0.657 0.494 6 2 ' '
4 0.833 0.344 0.500 7 1 ' '
5 0.851 0.355 0.411 6 2 ' '
